data_4347166
loop_
_publ_author_name
'G\'omez, Manuel'
'Hern\'andez-Prieto, Cristina'
'Mart\'in, Avelino'
'Mena, Miguel'
'Santamar\'ia, Cristina'

_publ_section_title
;
 Systematic Approach for the Construction of Niobium and Tantalum Sulfide
 Clusters.
;
_journal_issue 8
_journal_name_full 'Inorganic chemistry'
_journal_page_first 3815
_journal_page_last 3821
_journal_paper_doi 10.1021/acs.inorgchem.5b02816
_journal_volume 55
_journal_year 2016
_chemical_formula_moiety 'C36 H56 Cl1 N6 Nb4 S4, C5 H5'
_chemical_formula_sum 'C41 H61 Cl N6 Nb4 S4'
_chemical_formula_weight 1173.28
_space_group_IT_number 15
_space_group_name_Hall '-C 2yc'
_space_group_name_H-M_alt 'C 1 2/c 1'
_symmetry_cell_setting monoclinic
_symmetry_Int_Tables_number 15
_symmetry_space_group_name_Hall '-C 2yc'
_symmetry_space_group_name_H-M 'C 1 2/c 1'
_atom_sites_solution_hydrogens geom
_atom_sites_solution_primary direct
_atom_sites_solution_secondary difmap
_cell_angle_alpha 90
_cell_angle_beta 102.631(9)
_cell_angle_gamma 90
_cell_formula_units_Z 4
_cell_length_a 15.814(3)
_cell_length_b 17.643(3)
_cell_length_c 23.430(2)
_cell_measurement_reflns_used 97
_cell_measurement_temperature 200(2)
_cell_measurement_theta_max 20
_cell_measurement_theta_min 3
_cell_measurement_wavelength 0.71073
_cell_volume 6378.9(17)
_computing_cell_refinement 'Dirax/lsq (Duisenberg & Schreurs, 1989-2000)'
_computing_data_collection 'Collect (Bruker AXS BV, 1997-2004)'
_computing_data_reduction 'EvalCCD (Duisenberg & Schreurs 1990-2000)'
_computing_molecular_graphics 'DIAMOND (Brandenburg, 2006)'
_computing_publication_material 'WinGX publication routines (Farrugia, 2012)'
_computing_structure_refinement 'SHELXL-2014/7 (Sheldrick, 2014)'
_computing_structure_solution 'SHELXS-2013/1 (Sheldrick, 2008)'
_diffrn_ambient_temperature 200(2)
_diffrn_detector 'CCD plate'
_diffrn_detector_area_resol_mean 9
_diffrn_measured_fraction_theta_full 0.998
_diffrn_measured_fraction_theta_max 0.998
_diffrn_measurement_device '95mm CCD camera on \k-goniostat'
_diffrn_measurement_device_type KappaCCD
_diffrn_measurement_method 'CCD rotation images, thick slices'
_diffrn_orient_matrix_UB_11 0.01
_diffrn_orient_matrix_UB_12 0
_diffrn_orient_matrix_UB_13 0
_diffrn_orient_matrix_UB_21 0
_diffrn_orient_matrix_UB_22 0.01
_diffrn_orient_matrix_UB_23 0
_diffrn_orient_matrix_UB_31 0
_diffrn_orient_matrix_UB_32 0
_diffrn_orient_matrix_UB_33 0.01
_diffrn_radiation_monochromator 'horizonally mounted graphite crystal'
_diffrn_radiation_probe x-ray
_diffrn_radiation_type MoK\a
_diffrn_radiation_wavelength 0.71073
_diffrn_reflns_av_R_equivalents 0.0781
_diffrn_reflns_av_unetI/netI 0.0493
_diffrn_reflns_Laue_measured_fraction_full 0.998
_diffrn_reflns_Laue_measured_fraction_max 0.998
_diffrn_reflns_limit_h_max 20
_diffrn_reflns_limit_h_min -20
_diffrn_reflns_limit_k_max 22
_diffrn_reflns_limit_k_min -22
_diffrn_reflns_limit_l_max 30
_diffrn_reflns_limit_l_min -30
_diffrn_reflns_number 53181
_diffrn_reflns_point_group_measured_fraction_full 0.998
_diffrn_reflns_point_group_measured_fraction_max 0.998
_diffrn_reflns_reduction_process
;
        Scaled and merged with Sortav
        R.H. Blessing, (1987) Cryst. Rev. 1, 3-58
        R.H. Blessing, (1989) J. Appl. Cryst. 22, 396-397
;
_diffrn_reflns_theta_full 25
_diffrn_reflns_theta_max 27.51
_diffrn_reflns_theta_min 3.43
_diffrn_source 'Enraf Nonius FR590'
_diffrn_standards_number 0
_exptl_absorpt_coefficient_mu 0.905
_exptl_absorpt_correction_T_max 1.041
_exptl_absorpt_correction_T_min 0.961
_exptl_absorpt_correction_type multi-scan
_exptl_absorpt_process_details
;
 R.H. Blessing, Acta Cryst. (1995), A51, 33-38
;
_exptl_crystal_colour green
_exptl_crystal_density_diffrn 1.222
_exptl_crystal_density_method 'not measured'
_exptl_crystal_description prismatic
_exptl_crystal_F_000 2376
_exptl_crystal_size_max 0.18
_exptl_crystal_size_mid 0.17
_exptl_crystal_size_min 0.15
_refine_diff_density_max 1.523
_refine_diff_density_min -0.507
_refine_diff_density_rms 0.151
_refine_ls_extinction_method none
_refine_ls_goodness_of_fit_ref 1.081
_refine_ls_hydrogen_treatment constr
_refine_ls_matrix_type full
_refine_ls_number_constraints 0
_refine_ls_number_parameters 290
_refine_ls_number_reflns 7328
_refine_ls_number_restraints 0
_refine_ls_restrained_S_all 1.081
_refine_ls_R_factor_all 0.1037
_refine_ls_R_factor_gt 0.0658
_refine_ls_shift/su_max 0.001
_refine_ls_shift/su_mean 0
_refine_ls_structure_factor_coef Fsqd
_refine_ls_weighting_details 'w=1/[\s^2^(Fo^2^)+(0.1066P)^2^+33.8496P] where P=(Fo^2^+2Fc^2^)/3'
_refine_ls_weighting_scheme calc
_refine_ls_wR_factor_gt 0.1785
_refine_ls_wR_factor_ref 0.205
_reflns_Friedel_coverage 0
_reflns_number_gt 5061
_reflns_number_total 7328
_reflns_threshold_expression 'I > 2\s(I)'
_cod_data_source_file ic5b02816_si_001.cif
_cod_data_source_block 11
_cod_original_cell_volume 6379.2(17)
_cod_original_sg_symbol_H-M 'C 2/c'
_cod_original_formula_sum 'C41 H61 Cl1 N6 Nb4 S4'
_cod_database_code 4347166

loop_
_symmetry_equiv_pos_as_xyz
'x, y, z'
'-x, y, -z+1/2'
'x+1/2, y+1/2, z'
'-x+1/2, y+1/2, -z+1/2'
'-x, -y, -z'
'x, -y, z-1/2'
'-x+1/2, -y+1/2, -z'
'x+1/2, -y+1/2, z-1/2'

loop_
_atom_site_label
_atom_site_type_symbol
_atom_site_fract_x
_atom_site_fract_y
_atom_site_fract_z
_atom_site_U_iso_or_equiv
_atom_site_adp_type
_atom_site_occupancy
_atom_site_site_symmetry_order
_atom_site_calc_flag
_atom_site_refinement_flags_posn
_atom_site_refinement_flags_adp
_atom_site_refinement_flags_occupancy
_atom_site_disorder_assembly
_atom_site_disorder_group
C21 C 0.6255(5) 0.5282(4) 0.4353(3) 0.0565(18) Uani 1 1 d . . . . .
C22 C 0.5817(8) 0.4521(5) 0.4285(4) 0.093(3) Uani 1 1 d . . . . .
H22A H 0.6055 0.4206 0.4627 0.139 Uiso 1 1 calc R U . . .
H22B H 0.5919 0.4272 0.3932 0.139 Uiso 1 1 calc R U . . .
H22C H 0.5193 0.4588 0.4251 0.139 Uiso 1 1 calc R U . . .
C23 C 0.7223(6) 0.5170(7) 0.4458(4) 0.100(4) Uani 1 1 d . . . . .
H23A H 0.751 0.5666 0.4488 0.15 Uiso 1 1 calc R U . . .
H23B H 0.7363 0.4884 0.4132 0.15 Uiso 1 1 calc R U . . .
H23C H 0.7424 0.4889 0.4823 0.15 Uiso 1 1 calc R U . . .
C24 C 0.6032(6) 0.5726(5) 0.4850(3) 0.076(3) Uani 1 1 d . . . . .
H24A H 0.6213 0.5439 0.5215 0.113 Uiso 1 1 calc R U . . .
H24B H 0.5405 0.5812 0.4771 0.113 Uiso 1 1 calc R U . . .
H24C H 0.6334 0.6214 0.4887 0.113 Uiso 1 1 calc R U . . .
C41 C 0.8203(5) 0.7879(5) 0.2144(3) 0.0597(19) Uani 1 1 d . . . . .
C42 C 0.8803(7) 0.7933(7) 0.2754(5) 0.098(3) Uani 1 1 d . . . . .
H42A H 0.9323 0.8222 0.273 0.148 Uiso 1 1 calc R U . . .
H42B H 0.897 0.7421 0.29 0.148 Uiso 1 1 calc R U . . .
H42C H 0.8498 0.8188 0.3021 0.148 Uiso 1 1 calc R U . . .
C43 C 0.7671(7) 0.8582(5) 0.2014(5) 0.088(3) Uani 1 1 d . . . . .
H43A H 0.7338 0.8657 0.2316 0.132 Uiso 1 1 calc R U . . .
H43B H 0.7273 0.8532 0.1632 0.132 Uiso 1 1 calc R U . . .
H43C H 0.8053 0.9018 0.2009 0.132 Uiso 1 1 calc R U . . .
C44 C 0.8733(7) 0.7737(6) 0.1697(5) 0.091(3) Uani 1 1 d . . . . .
H44A H 0.9132 0.8161 0.1695 0.137 Uiso 1 1 calc R U . . .
H44B H 0.8348 0.7688 0.131 0.137 Uiso 1 1 calc R U . . .
H44C H 0.9066 0.7268 0.1794 0.137 Uiso 1 1 calc R U . . .
C51 C 0.6617(8) 0.5153(5) 0.1573(4) 0.089(3) Uani 1 1 d . . . . .
H51 H 0.6247 0.4809 0.1713 0.106 Uiso 1 1 calc R U . . .
C52 C 0.7518(8) 0.5191(6) 0.1748(4) 0.084(3) Uani 1 1 d . . . . .
H52 H 0.7867 0.4868 0.2028 0.101 Uiso 1 1 calc R U . . .
C53 C 0.7809(6) 0.5745(6) 0.1467(5) 0.080(3) Uani 1 1 d . . . . .
H53 H 0.8398 0.5893 0.1512 0.097 Uiso 1 1 calc R U . . .
C54 C 0.7103(8) 0.6076(5) 0.1091(4) 0.076(3) Uani 1 1 d . . . . .
H54 H 0.7135 0.6486 0.0834 0.091 Uiso 1 1 calc R U . . .
C55 C 0.6362(6) 0.5725(6) 0.1147(4) 0.074(3) Uani 1 1 d . . . . .
H55 H 0.5789 0.5841 0.0942 0.088 Uiso 1 1 calc R U . . .
N2 N 0.5963(3) 0.5695(3) 0.3806(2) 0.0447(12) Uani 1 1 d . . . . .
N4 N 0.7624(3) 0.7242(3) 0.2147(2) 0.0471(13) Uani 1 1 d . . . . .
Nb1 Nb 0.58109(3) 0.61395(3) 0.31186(2) 0.03743(18) Uani 1 1 d . . . . .
Nb2 Nb 0.69869(4) 0.64066(3) 0.20605(2) 0.04038(19) Uani 1 1 d . . . . .
S1 S 0.56076(9) 0.69333(9) 0.20480(6) 0.0385(3) Uani 1 1 d . . . . .
Cl1 Cl 0.5 0.51731(12) 0.25 0.0457(5) Uani 1 2 d S T P A .
S4 S 0.72673(10) 0.58713(10) 0.30223(7) 0.0474(4) Uani 1 1 d . . . . .
N1 N 0.6221(5) 0.7311(4) 0.3590(3) 0.035(3) Uani 0.619(9) 1 d G . P A 1
C11 C 0.5851(4) 0.7543(4) 0.4047(3) 0.055(3) Uani 0.619(9) 1 d G . P A 1
H11 H 0.5418 0.724 0.416 0.066 Uiso 0.619(9) 1 calc R U P A 1
C12 C 0.6113(5) 0.8217(4) 0.4339(3) 0.061(3) Uani 0.619(9) 1 d G . P A 1
H12 H 0.5859 0.8376 0.4651 0.074 Uiso 0.619(9) 1 calc R U P A 1
C13 C 0.6745(6) 0.8660(4) 0.4174(4) 0.061(4) Uani 0.619(9) 1 d G . P A 1
H13 H 0.6925 0.9121 0.4373 0.073 Uiso 0.619(9) 1 calc R U P A 1
C14 C 0.7116(6) 0.8429(5) 0.3717(4) 0.068(4) Uani 0.619(9) 1 d G . P A 1
H14 H 0.7549 0.8731 0.3604 0.081 Uiso 0.619(9) 1 calc R U P A 1
C15 C 0.6854(5) 0.7754(5) 0.3425(3) 0.055(3) Uani 0.619(9) 1 d G . P A 1
H15 H 0.7108 0.7595 0.3113 0.066 Uiso 0.619(9) 1 calc R U P A 1
N1A N 0.6437(9) 0.7300(6) 0.3457(6) 0.047(5) Uani 0.381(9) 1 d G . P A 2
C11A C 0.6125(8) 0.8001(8) 0.3234(5) 0.065(6) Uani 0.381(9) 1 d G . P A 2
H11A H 0.5672 0.8028 0.2893 0.078 Uiso 0.381(9) 1 calc R U P A 2
C12A C 0.6475(10) 0.8663(6) 0.3510(7) 0.068(6) Uani 0.381(9) 1 d G . P A 2
H12A H 0.6262 0.9142 0.3358 0.081 Uiso 0.381(9) 1 calc R U P A 2
C13A C 0.7138(11) 0.8623(8) 0.4009(7) 0.077(9) Uani 0.381(9) 1 d G . P A 2
H13A H 0.7377 0.9076 0.4198 0.092 Uiso 0.381(9) 1 calc R U P A 2
C14A C 0.7450(10) 0.7922(11) 0.4231(6) 0.113(12) Uani 0.381(9) 1 d G . P A 2
H14A H 0.7902 0.7896 0.4572 0.135 Uiso 0.381(9) 1 calc R U P A 2
C15A C 0.7099(10) 0.7261(8) 0.3955(7) 0.077(7) Uani 0.381(9) 1 d G . P A 2
H15A H 0.7312 0.6782 0.4107 0.092 Uiso 0.381(9) 1 calc R U P A 2
C1 C 0.4588(14) 0.7590(10) 0.5316(10) 0.049(6) Uiso 0.25 1 d G . P B 1
H1 H 0.4419 0.7081 0.5219 0.058 Uiso 0.25 1 calc R U P B 1
C2 C 0.4121(13) 0.8250(13) 0.5087(11) 0.081(13) Uiso 0.25 1 d G . P B 1
H2 H 0.3584 0.826 0.481 0.097 Uiso 0.25 1 calc R U P B 1
C3 C 0.4597(16) 0.8892(10) 0.5345(11) 0.068(8) Uiso 0.25 1 d G . P B 1
H3 H 0.4435 0.9407 0.5271 0.082 Uiso 0.25 1 calc R U P B 1
C4 C 0.5359(14) 0.8629(13) 0.5734(10) 0.075(9) Uiso 0.25 1 d G . P B 1
H4 H 0.5796 0.8937 0.5965 0.09 Uiso 0.25 1 calc R U P B 1
C5 C 0.5354(13) 0.7824(13) 0.5716(10) 0.084(11) Uiso 0.25 1 d G . P B 1
H5 H 0.5786 0.75 0.5933 0.101 Uiso 0.25 1 calc R U P B 1
C1A C 0.498(2) 0.798(3) 0.5222(12) 0.44(10) Uiso 0.25 1 d G . P C 2
H1A H 0.5443 0.7956 0.5554 0.524 Uiso 0.25 1 calc R U P C 2
C2A C 0.411(3) 0.818(3) 0.5225(12) 0.14(3) Uiso 0.25 1 d G . P C 2
H2A H 0.3889 0.8308 0.5559 0.166 Uiso 0.25 1 calc R U P C 2
C3A C 0.3617(16) 0.8146(18) 0.4640(14) 0.081(10) Uiso 0.25 1 d G . P C 2
H3A H 0.3016 0.8251 0.4514 0.097 Uiso 0.25 1 calc R U P C 2
C4A C 0.4184(17) 0.7929(18) 0.4275(10) 0.082(10) Uiso 0.25 1 d G . P C 2
H4A H 0.4029 0.7864 0.3863 0.099 Uiso 0.25 1 calc R U P C 2
C5A C 0.5024(15) 0.7827(19) 0.4635(14) 0.076(9) Uiso 0.25 1 d G . P C 2
H5A H 0.5529 0.7682 0.4506 0.091 Uiso 0.25 1 calc R U P C 2

loop_
_atom_site_aniso_label
_atom_site_aniso_U_11
_atom_site_aniso_U_22
_atom_site_aniso_U_33
_atom_site_aniso_U_23
_atom_site_aniso_U_13
_atom_site_aniso_U_12
C21 0.062(5) 0.061(5) 0.044(4) 0.009(3) 0.008(3) 0.015(4)
C22 0.144(10) 0.064(6) 0.066(5) 0.017(5) 0.012(6) 0.002(6)
C23 0.086(7) 0.150(10) 0.057(5) 0.039(6) 0.001(4) 0.053(7)
C24 0.098(7) 0.086(6) 0.038(4) 0.004(4) 0.004(4) 0.019(5)
C41 0.047(4) 0.062(5) 0.073(5) 0.002(4) 0.020(4) -0.009(3)
C42 0.082(7) 0.105(8) 0.099(7) 0.000(6) 0.001(6) -0.041(6)
C43 0.087(7) 0.056(5) 0.124(8) 0.006(5) 0.031(6) 0.000(5)
C44 0.081(6) 0.084(7) 0.124(8) 0.002(6) 0.055(6) -0.017(5)
C51 0.129(10) 0.058(6) 0.090(7) -0.031(5) 0.051(7) -0.020(6)
C52 0.111(8) 0.070(6) 0.068(6) -0.008(5) 0.009(5) 0.036(6)
C53 0.061(5) 0.086(7) 0.103(7) -0.022(6) 0.037(5) 0.007(5)
C54 0.119(8) 0.060(5) 0.056(5) -0.009(4) 0.036(5) 0.009(5)
C55 0.061(5) 0.089(7) 0.062(5) -0.038(5) -0.006(4) 0.015(5)
N2 0.047(3) 0.050(3) 0.034(3) 0.002(2) 0.002(2) 0.004(2)
N4 0.038(3) 0.048(3) 0.056(3) 0.003(3) 0.013(2) 0.001(2)
Nb1 0.0369(3) 0.0382(3) 0.0343(3) 0.0005(2) 0.0015(2) 0.0013(2)
Nb2 0.0373(3) 0.0410(3) 0.0428(3) 0.0001(2) 0.0088(2) 0.0043(2)
S1 0.0347(8) 0.0378(8) 0.0415(8) 0.0033(6) 0.0050(6) 0.0018(6)
Cl1 0.0530(13) 0.0384(11) 0.0428(11) 0 0.0044(9) 0
S4 0.0379(8) 0.0505(10) 0.0507(9) 0.0079(7) 0.0026(7) 0.0070(7)
N1 0.026(5) 0.042(5) 0.037(5) -0.004(4) 0.010(4) 0.005(4)
C11 0.054(7) 0.053(7) 0.051(6) 0.007(5) -0.006(5) -0.004(5)
C12 0.070(8) 0.061(8) 0.049(7) -0.002(6) 0.002(6) 0.013(6)
C13 0.059(9) 0.042(7) 0.076(10) -0.009(6) 0.002(7) -0.001(6)
C14 0.067(9) 0.056(9) 0.076(10) -0.011(8) 0.007(9) -0.019(7)
C15 0.052(7) 0.056(7) 0.061(7) -0.006(6) 0.021(6) -0.004(6)
N1A 0.038(10) 0.053(11) 0.060(11) -0.027(8) 0.034(8) -0.004(8)
C11A 0.040(10) 0.086(16) 0.068(13) -0.004(11) 0.009(9) -0.013(11)
C12A 0.064(14) 0.032(10) 0.111(19) -0.002(11) 0.026(13) -0.011(9)
C13A 0.09(2) 0.063(17) 0.08(2) -0.005(15) 0.015(18) -0.001(15)
C14A 0.087(19) 0.16(3) 0.071(17) -0.010(18) -0.019(14) -0.05(2)
C15A 0.076(16) 0.072(15) 0.085(16) 0.002(13) 0.022(13) -0.014(12)

loop_
_atom_type_symbol
_atom_type_description
_atom_type_scat_dispersion_real
_atom_type_scat_dispersion_imag
_atom_type_scat_source
C C 0.0033 0.0016 'International Tables Vol C Tables 4.2.6.8 and 6.1.1.4'
H H 0 0 'International Tables Vol C Tables 4.2.6.8 and 6.1.1.4'
N N 0.0061 0.0033 'International Tables Vol C Tables 4.2.6.8 and 6.1.1.4'
Nb Nb -2.0727 0.6215 'International Tables Vol C Tables 4.2.6.8 and 6.1.1.4'
S S 0.1246 0.1234 'International Tables Vol C Tables 4.2.6.8 and 6.1.1.4'
Cl Cl 0.1484 0.1585 'International Tables Vol C Tables 4.2.6.8 and 6.1.1.4'

loop_
_exptl_crystal_face_index_h
_exptl_crystal_face_index_k
_exptl_crystal_face_index_l
_exptl_crystal_face_perp_dist
-2 0 -1 0.057
3 0 1 0.086
1 0 -3 0.074
-1 0 2 0.038
0 -9 1 0.077
0 1 0 0.062

loop_
_geom_angle_atom_site_label_1
_geom_angle_atom_site_label_2
_geom_angle_atom_site_label_3
_geom_angle
_geom_angle_site_symmetry_1
_geom_angle_site_symmetry_3
N2 C21 C22 107.6(6) . .
N2 C21 C24 109.6(6) . .
C22 C21 C24 111.5(8) . .
N2 C21 C23 108.9(6) . .
C22 C21 C23 109.2(8) . .
C24 C21 C23 109.9(7) . .
C21 C22 H22A 109.5 . .
C21 C22 H22B 109.5 . .
H22A C22 H22B 109.5 . .
C21 C22 H22C 109.5 . .
H22A C22 H22C 109.5 . .
H22B C22 H22C 109.5 . .
C21 C23 H23A 109.5 . .
C21 C23 H23B 109.5 . .
H23A C23 H23B 109.5 . .
C21 C23 H23C 109.5 . .
H23A C23 H23C 109.5 . .
H23B C23 H23C 109.5 . .
C21 C24 H24A 109.5 . .
C21 C24 H24B 109.5 . .
H24A C24 H24B 109.5 . .
C21 C24 H24C 109.5 . .
H24A C24 H24C 109.5 . .
H24B C24 H24C 109.5 . .
N4 C41 C43 108.5(6) . .
N4 C41 C44 108.8(7) . .
C43 C41 C44 111.9(8) . .
N4 C41 C42 107.8(7) . .
C43 C41 C42 110.2(8) . .
C44 C41 C42 109.6(8) . .
C41 C42 H42A 109.5 . .
C41 C42 H42B 109.5 . .
H42A C42 H42B 109.5 . .
C41 C42 H42C 109.5 . .
H42A C42 H42C 109.5 . .
H42B C42 H42C 109.5 . .
C41 C43 H43A 109.5 . .
C41 C43 H43B 109.5 . .
H43A C43 H43B 109.5 . .
C41 C43 H43C 109.5 . .
H43A C43 H43C 109.5 . .
H43B C43 H43C 109.5 . .
C41 C44 H44A 109.5 . .
C41 C44 H44B 109.5 . .
H44A C44 H44B 109.5 . .
C41 C44 H44C 109.5 . .
H44A C44 H44C 109.5 . .
H44B C44 H44C 109.5 . .
C52 C51 C55 106.7(9) . .
C52 C51 Nb2 72.6(5) . .
C55 C51 Nb2 72.1(5) . .
C52 C51 H51 126.6 . .
C55 C51 H51 126.6 . .
Nb2 C51 H51 120.5 . .
C53 C52 C51 109.6(9) . .
C53 C52 Nb2 71.5(5) . .
C51 C52 Nb2 74.8(5) . .
C53 C52 H52 125.2 . .
C51 C52 H52 125.2 . .
Nb2 C52 H52 120.1 . .
C52 C53 C54 107.9(9) . .
C52 C53 Nb2 77.1(5) . .
C54 C53 Nb2 72.6(5) . .
C52 C53 H53 126 . .
C54 C53 H53 126 . .
Nb2 C53 H53 116.3 . .
C55 C54 C53 109.8(9) . .
C55 C54 Nb2 76.8(5) . .
C53 C54 Nb2 73.7(5) . .
C55 C54 H54 125.1 . .
C53 C54 H54 125.1 . .
Nb2 C54 H54 116.3 . .
C54 C55 C51 105.9(8) . .
C54 C55 Nb2 70.8(5) . .
C51 C55 Nb2 74.8(5) . .
C54 C55 H55 127 . .
C51 C55 H55 127 . .
Nb2 C55 H55 119.4 . .
C21 N2 Nb1 168.6(5) . .
C41 N4 Nb2 171.1(5) . .
N2 Nb1 N1A 96.7(4) . .
N2 Nb1 N1 89.6(3) . .
N2 Nb1 S4 93.20(18) . .
N1A Nb1 S4 82.0(3) . .
N1 Nb1 S4 92.58(19) . .
N2 Nb1 Cl1 100.55(18) . .
N1A Nb1 Cl1 162.1(4) . .
N1 Nb1 Cl1 162.12(19) . .
S4 Nb1 Cl1 101.42(5) . .
N2 Nb1 S1 108.55(18) . 2_655
N1A Nb1 S1 82.3(3) . 2_655
N1 Nb1 S1 74.89(18) . 2_655
S4 Nb1 S1 154.49(6) . 2_655
Cl1 Nb1 S1 87.86(5) . 2_655
N2 Nb1 S1 176.60(19) . .
N1A Nb1 S1 79.9(4) . .
N1 Nb1 S1 87.04(19) . .
S4 Nb1 S1 86.55(5) . .
Cl1 Nb1 S1 82.82(5) . .
S1 Nb1 S1 70.93(6) 2_655 .
N4 Nb2 S1 100.07(18) . .
N4 Nb2 C54 98.7(3) . .
S1 Nb2 C54 110.3(3) . .
N4 Nb2 S4 103.69(19) . .
S1 Nb2 S4 98.47(6) . .
C54 Nb2 S4 139.6(2) . .
N4 Nb2 C53 95.9(3) . .
S1 Nb2 C53 142.9(3) . .
C54 Nb2 C53 33.7(3) . .
S4 Nb2 C53 109.9(3) . .
N4 Nb2 C55 127.9(3) . .
S1 Nb2 C55 89.3(2) . .
C54 Nb2 C55 32.4(3) . .
S4 Nb2 C55 125.6(3) . .
C53 Nb2 C55 54.9(3) . .
N4 Nb2 C52 122.3(4) . .
S1 Nb2 C52 135.2(3) . .
C54 Nb2 C52 53.5(3) . .
S4 Nb2 C52 86.1(2) . .
C53 Nb2 C52 31.3(3) . .
C55 Nb2 C52 54.4(3) . .
N4 Nb2 C51 149.2(3) . .
S1 Nb2 C51 102.7(3) . .
C54 Nb2 C51 53.8(3) . .
S4 Nb2 C51 93.3(3) . .
C53 Nb2 C51 53.7(3) . .
C55 Nb2 C51 33.1(3) . .
C52 Nb2 C51 32.6(3) . .
Nb2 S1 Nb1 123.59(7) . 2_655
Nb2 S1 Nb1 82.46(5) . .
Nb1 S1 Nb1 78.09(5) 2_655 .
Nb1 Cl1 Nb1 90.24(8) 2_655 .
Nb2 S4 Nb1 91.52(6) . .
C11 N1 C15 120 . .
C11 N1 Nb1 119.9(4) . .
C15 N1 Nb1 120.1(4) . .
C12 C11 N1 120 . .
C12 C11 H11 120 . .
N1 C11 H11 120 . .
C13 C12 C11 120 . .
C13 C12 H12 120 . .
C11 C12 H12 120 . .
C14 C13 C12 120 . .
C14 C13 H13 120 . .
C12 C13 H13 120 . .
C15 C14 C13 120 . .
C15 C14 H14 120 . .
C13 C14 H14 120 . .
C14 C15 N1 120 . .
C14 C15 H15 120 . .
N1 C15 H15 120 . .
C11A N1A C15A 120 . .
C11A N1A Nb1 124.3(8) . .
C15A N1A Nb1 115.3(8) . .
C12A C11A N1A 120 . .
C12A C11A H11A 120 . .
N1A C11A H11A 120 . .
C13A C12A C11A 120 . .
C13A C12A H12A 120 . .
C11A C12A H12A 120 . .
C12A C13A C14A 120 . .
C12A C13A H13A 120 . .
C14A C13A H13A 120 . .
C13A C14A C15A 120 . .
C13A C14A H14A 120 . .
C15A C14A H14A 120 . .
C14A C15A N1A 120 . .
C14A C15A H15A 120 . .
N1A C15A H15A 120 . .
C2 C1 C5 108 . .
C2 C1 H1 126 . .
C5 C1 H1 126 . .
C3 C2 C1 108 . .
C3 C2 H2 126 . .
C1 C2 H2 126 . .
C2 C3 C4 108 . .
C2 C3 H3 126 . .
C4 C3 H3 126 . .
C5 C4 C3 108 . .
C5 C4 H4 126 . .
C3 C4 H4 126 . .
C4 C5 C1 108 . .
C4 C5 H5 126 . .
C1 C5 H5 126 . .
C2A C1A C5A 108 . .
C2A C1A H1A 126 . .
C5A C1A H1A 126 . .
C3A C2A C1A 108 . .
C3A C2A H2A 126 . .
C1A C2A H2A 126 . .
C4A C3A C2A 108 . .
C4A C3A H3A 126 . .
C2A C3A H3A 126 . .
C3A C4A C5A 108 . .
C3A C4A H4A 126 . .
C5A C4A H4A 126 . .
C4A C5A C1A 108 . .
C4A C5A H5A 126 . .
C1A C5A H5A 126 . .

loop_
_geom_bond_atom_site_label_1
_geom_bond_atom_site_label_2
_geom_bond_distance
_geom_bond_site_symmetry_2
C21 N2 1.459(8) .
C21 C22 1.502(13) .
C21 C24 1.507(10) .
C21 C23 1.509(12) .
C22 H22A 0.98 .
C22 H22B 0.98 .
C22 H22C 0.98 .
C23 H23A 0.98 .
C23 H23B 0.98 .
C23 H23C 0.98 .
C24 H24A 0.98 .
C24 H24B 0.98 .
C24 H24C 0.98 .
C41 N4 1.452(9) .
C41 C43 1.492(12) .
C41 C44 1.499(12) .
C41 C42 1.534(12) .
C42 H42A 0.98 .
C42 H42B 0.98 .
C42 H42C 0.98 .
C43 H43A 0.98 .
C43 H43B 0.98 .
C43 H43C 0.98 .
C44 H44A 0.98 .
C44 H44B 0.98 .
C44 H44C 0.98 .
C51 C52 1.395(14) .
C51 C55 1.416(14) .
C51 Nb2 2.500(8) .
C51 H51 0.95 .
C52 C53 1.318(14) .
C52 Nb2 2.471(9) .
C52 H52 0.95 .
C53 C54 1.390(13) .
C53 Nb2 2.404(8) .
C53 H53 0.95 .
C54 C55 1.356(13) .
C54 Nb2 2.391(8) .
C54 H54 0.95 .
C55 Nb2 2.466(7) .
C55 H55 0.95 .
N2 Nb1 1.760(5) .
N4 Nb2 1.772(6) .
Nb1 N1A 2.336(10) .
Nb1 N1 2.367(6) .
Nb1 S4 2.4098(18) .
Nb1 Cl1 2.4166(17) .
Nb1 S1 2.6006(16) 2_655
Nb1 S1 2.8291(16) .
Nb2 S1 2.3652(16) .
Nb2 S4 2.3937(17) .
S1 Nb1 2.6005(16) 2_655
Cl1 Nb1 2.4165(17) 2_655
N1 C11 1.39 .
N1 C15 1.39 .
C11 C12 1.39 .
C11 H11 0.95 .
C12 C13 1.39 .
C12 H12 0.95 .
C13 C14 1.39 .
C13 H13 0.95 .
C14 C15 1.39 .
C14 H14 0.95 .
C15 H15 0.95 .
N1A C11A 1.39 .
N1A C15A 1.39 .
C11A C12A 1.39 .
C11A H11A 0.95 .
C12A C13A 1.39 .
C12A H12A 0.95 .
C13A C14A 1.39 .
C13A H13A 0.95 .
C14A C15A 1.39 .
C14A H14A 0.95 .
C15A H15A 0.95 .
C1 C2 1.42 .
C1 C5 1.42 .
C1 H1 0.95 .
C2 C3 1.42 .
C2 H2 0.95 .
C3 C4 1.42 .
C3 H3 0.95 .
C4 C5 1.42 .
C4 H4 0.95 .
C5 H5 0.95 .
C1A C2A 1.42 .
C1A C5A 1.42 .
C1A H1A 0.95 .
C2A C3A 1.42 .
C2A H2A 0.95 .
C3A C4A 1.42 .
C3A H3A 0.95 .
C4A C5A 1.42 .
C4A H4A 0.95 .
C5A H5A 0.95 .
